data_7208618
loop_
_publ_author_name
'Zou, Guohong'
'Ma, Zuju'
'Wu, Kechen'
'Ye, Ning'

_publ_section_title
;
 Cadmium-rare earth oxyborates Cd4ReO(BO3)3 (Re = Y, Gd, Lu): congruently
 melting compounds with large SHG responses
;
_journal_issue 37
_journal_name_full 'Journal of Materials Chemistry'
_journal_page_first 19911
_journal_paper_doi 10.1039/c2jm33029f
_journal_volume 22
_journal_year 2012
_chemical_formula_sum 'B3 Cd4 Gd O10'
_chemical_formula_weight 799.28
_chemical_name_systematic
;
?
;
_space_group_IT_number 8
_symmetry_cell_setting monoclinic
_symmetry_space_group_name_Hall 'C -2y'
_symmetry_space_group_name_H-M 'C 1 m 1'
_atom_sites_solution_hydrogens NONE
_atom_sites_solution_primary direct
_atom_sites_solution_secondary difmap
_audit_creation_method SHELXL-97
_cell_angle_alpha 90.00
_cell_angle_beta 100.22(2)
_cell_angle_gamma 90.00
_cell_formula_units_Z 2
_cell_length_a 7.992(9)
_cell_length_b 15.777(16)
_cell_length_c 3.494(4)
_cell_measurement_reflns_used 732
_cell_measurement_temperature 293(2)
_cell_measurement_theta_max 27.4354
_cell_measurement_theta_min 2.5821
_cell_volume 433.6(8)
_computing_cell_refinement 'CrystalClear (Rigaku Inc., 2008)'
_computing_data_collection 'CrystalClear (Rigaku Inc., 2008)'
_computing_data_reduction 'CrystalClear (Rigaku Inc., 2008)'
_computing_molecular_graphics 'SHELXL-97 (Sheldrick, 1997)'
_computing_publication_material 'SHELXL-97 (Sheldrick, 1997)'
_computing_structure_refinement 'SHELXL-97 (Sheldrick, 1997)'
_computing_structure_solution 'SHELXS-97 (Sheldrick, 1990)'
_diffrn_ambient_temperature 293(2)
_diffrn_detector_area_resol_mean 14.6306
_diffrn_measured_fraction_theta_full 0.987
_diffrn_measured_fraction_theta_max 0.987
_diffrn_measurement_device
;
Mercury70 (2x2 bin mode)
;
_diffrn_measurement_method CCD_Profile_fitting
_diffrn_radiation_monochromator graphite
_diffrn_radiation_source 'fine-focus sealed tube'
_diffrn_radiation_type MoK\a
_diffrn_radiation_wavelength 0.71073
_diffrn_reflns_av_R_equivalents 0.0326
_diffrn_reflns_av_sigmaI/netI 0.0669
_diffrn_reflns_limit_h_max 9
_diffrn_reflns_limit_h_min -10
_diffrn_reflns_limit_k_max 20
_diffrn_reflns_limit_k_min -20
_diffrn_reflns_limit_l_max 4
_diffrn_reflns_limit_l_min -4
_diffrn_reflns_number 1626
_diffrn_reflns_theta_full 27.46
_diffrn_reflns_theta_max 27.46
_diffrn_reflns_theta_min 2.58
_diffrn_standards_decay_% 0
_diffrn_standards_interval_count none
_diffrn_standards_interval_time none
_exptl_absorpt_coefficient_mu 17.234
_exptl_absorpt_correction_T_max 1.0000
_exptl_absorpt_correction_T_min 0.5478
_exptl_absorpt_correction_type multi-scan
_exptl_crystal_colour White
_exptl_crystal_density_diffrn 6.122
_exptl_crystal_density_method 'not measured'
_exptl_crystal_description Prism
_exptl_crystal_F_000 702
_exptl_crystal_size_max 0.3000
_exptl_crystal_size_mid 0.2500
_exptl_crystal_size_min 0.1000
_refine_diff_density_max 1.962
_refine_diff_density_min -2.309
_refine_diff_density_rms 0.472
_refine_ls_abs_structure_details 'Flack H D (1983), Acta Cryst. A39, 876-881'
_refine_ls_abs_structure_Flack 0.21(3)
_refine_ls_extinction_coef 0.0121(10)
_refine_ls_extinction_expression Fc^*^=kFc[1+0.001xFc^2^\l^3^/sin(2\q)]^-1/4^
_refine_ls_extinction_method SHELXL
_refine_ls_goodness_of_fit_ref 1.098
_refine_ls_hydrogen_treatment NONE
_refine_ls_matrix_type full
_refine_ls_number_parameters 76
_refine_ls_number_reflns 927
_refine_ls_number_restraints 2
_refine_ls_restrained_S_all 1.096
_refine_ls_R_factor_all 0.0392
_refine_ls_R_factor_gt 0.0383
_refine_ls_shift/su_max 0.000
_refine_ls_shift/su_mean 0.000
_refine_ls_structure_factor_coef Fsqd
_refine_ls_weighting_details 'calc w=1/[\s^2^(Fo^2^)+(0.0471P)^2^+2.9631P] where P=(Fo^2^+2Fc^2^)/3'
_refine_ls_weighting_scheme calc
_refine_ls_wR_factor_gt 0.0928
_refine_ls_wR_factor_ref 0.0932
_reflns_number_gt 882
_reflns_number_total 927
_reflns_threshold_expression >2sigma(I)
_cod_data_source_file c2jm33029f.txt
_cod_data_source_block Cd4GdO-BO3-3
_cod_depositor_comments
;
The following automatic conversions were performed:

'_exptl_absorpt_correction_type' value 'Multi-scan' changed to
'multi-scan' according to
/home/saulius/struct/CIF-dictionaries/cif_core.dic dictionary named
'cif_core.dic' version 2.4.1 from 2010-06-29.

Automatic conversion script
Id: cif_fix_values 1891 2012-01-12 08:04:46Z andrius 
;
_cod_original_sg_symbol_H-M Cm
_cod_database_code 7208618

loop_
_symmetry_equiv_pos_as_xyz
'x, y, z'
'x, -y, z'
'x+1/2, y+1/2, z'
'x+1/2, -y+1/2, z'

loop_
_atom_site_label
_atom_site_type_symbol
_atom_site_fract_x
_atom_site_fract_y
_atom_site_fract_z
_atom_site_U_iso_or_equiv
_atom_site_adp_type
_atom_site_occupancy
_atom_site_symmetry_multiplicity
_atom_site_calc_flag
_atom_site_refinement_flags
Gd1 Gd 0.88522(14) 0.5000 0.8464(3) 0.0189(4) Uani 1 2 d S
Cd1 Cd 0.53396(13) 0.61217(7) 1.1853(2) 0.0088(3) Uani 1 1 d .
Cd2 Cd 1.15163(14) 0.32185(7) 0.4913(3) 0.0109(3) Uani 1 1 d .
O1 O 0.710(2) 0.5000 1.261(5) 0.011(3) Uiso 1 2 d S
O2 O 1.3479(15) 0.4229(7) 0.608(3) 0.013(2) Uani 1 1 d .
O3 O 0.9792(15) 0.3528(8) 0.925(3) 0.019(3) Uani 1 1 d .
O4 O 0.3604(19) 0.7303(8) 1.146(4) 0.031(4) Uani 1 1 d .
O5 O 0.6791(18) 0.6791(9) 0.731(4) 0.030(4) Uani 1 1 d .
O6 O 1.096(2) 0.5000 0.443(6) 0.024(4) Uiso 1 2 d S
B1 B 1.267(3) 0.5000 0.555(8) 0.009(4) Uiso 1 2 d S
B2 B 0.841(2) 0.6986(11) 0.937(5) 0.007(3) Uiso 1 1 d .

loop_
_atom_site_aniso_label
_atom_site_aniso_U_11
_atom_site_aniso_U_22
_atom_site_aniso_U_33
_atom_site_aniso_U_23
_atom_site_aniso_U_13
_atom_site_aniso_U_12
Gd1 0.0150(6) 0.0270(7) 0.0149(6) 0.000 0.0034(4) 0.000
Cd1 0.0106(6) 0.0070(5) 0.0088(5) 0.0001(4) 0.0014(4) 0.0014(4)
Cd2 0.0137(7) 0.0096(5) 0.0101(6) 0.0007(5) 0.0042(4) -0.0013(4)
O2 0.019(6) 0.011(6) 0.007(5) -0.001(5) -0.002(4) 0.004(5)
O3 0.011(6) 0.027(7) 0.020(6) -0.001(6) 0.008(5) -0.003(5)
O4 0.050(9) 0.016(6) 0.038(8) 0.015(6) 0.037(7) 0.018(6)
O5 0.029(8) 0.048(10) 0.013(6) -0.006(6) 0.006(6) -0.022(7)

loop_
_atom_type_symbol
_atom_type_description
_atom_type_scat_dispersion_real
_atom_type_scat_dispersion_imag
_atom_type_scat_source
B B 0.0013 0.0007 'International Tables Vol C Tables 4.2.6.8 and 6.1.1.4'
O O 0.0106 0.0060 'International Tables Vol C Tables 4.2.6.8 and 6.1.1.4'
Cd Cd -0.8075 1.2024 'International Tables Vol C Tables 4.2.6.8 and 6.1.1.4'
Gd Gd -0.1653 3.9035 'International Tables Vol C Tables 4.2.6.8 and 6.1.1.4'

loop_
_geom_angle_atom_site_label_1
_geom_angle_atom_site_label_2
_geom_angle_atom_site_label_3
_geom_angle
_geom_angle_site_symmetry_1
_geom_angle_site_symmetry_3
O1 Gd1 O1 103.5(7) . 1_554
O1 Gd1 O6 175.0(7) . .
O1 Gd1 O6 81.5(6) 1_554 .
O1 Gd1 O6 81.9(6) . 1_556
O1 Gd1 O6 174.6(6) 1_554 1_556
O6 Gd1 O6 93.1(7) . 1_556
O1 Gd1 O3 98.4(3) . 2_565
O1 Gd1 O3 103.3(3) 1_554 2_565
O6 Gd1 O3 80.3(3) . 2_565
O6 Gd1 O3 75.6(3) 1_556 2_565
O1 Gd1 O3 98.4(3) . .
O1 Gd1 O3 103.3(3) 1_554 .
O6 Gd1 O3 80.3(3) . .
O6 Gd1 O3 75.6(3) 1_556 .
O3 Gd1 O3 144.1(6) 2_565 .
O1 Gd1 Gd1 140.9(4) . 1_554
O1 Gd1 Gd1 37.5(4) 1_554 1_554
O6 Gd1 Gd1 44.1(5) . 1_554
O6 Gd1 Gd1 137.2(4) 1_556 1_554
O3 Gd1 Gd1 93.3(3) 2_565 1_554
O3 Gd1 Gd1 93.3(3) . 1_554
O1 Gd1 Gd1 39.1(4) . 1_556
O1 Gd1 Gd1 142.5(4) 1_554 1_556
O6 Gd1 Gd1 135.9(5) . 1_556
O6 Gd1 Gd1 42.8(4) 1_556 1_556
O3 Gd1 Gd1 86.7(3) 2_565 1_556
O3 Gd1 Gd1 86.7(3) . 1_556
Gd1 Gd1 Gd1 180.00(7) 1_554 1_556
O1 Gd1 Cd1 34.3(2) . 2_565
O1 Gd1 Cd1 84.6(3) 1_554 2_565
O6 Gd1 Cd1 148.1(2) . 2_565
O6 Gd1 Cd1 100.1(4) 1_556 2_565
O3 Gd1 Cd1 131.1(3) 2_565 2_565
O3 Gd1 Cd1 75.2(3) . 2_565
Gd1 Gd1 Cd1 117.14(4) 1_554 2_565
Gd1 Gd1 Cd1 62.86(4) 1_556 2_565
O1 Gd1 Cd1 34.3(2) . .
O1 Gd1 Cd1 84.6(3) 1_554 .
O6 Gd1 Cd1 148.1(2) . .
O6 Gd1 Cd1 100.1(4) 1_556 .
O3 Gd1 Cd1 75.2(3) 2_565 .
O3 Gd1 Cd1 131.1(3) . .
Gd1 Gd1 Cd1 117.14(4) 1_554 .
Gd1 Gd1 Cd1 62.86(4) 1_556 .
Cd1 Gd1 Cd1 57.37(8) 2_565 .
O1 Gd1 Cd1 84.9(4) . 2_564
O1 Gd1 Cd1 33.7(2) 1_554 2_564
O6 Gd1 Cd1 99.5(4) . 2_564
O6 Gd1 Cd1 148.84(18) 1_556 2_564
O3 Gd1 Cd1 134.5(3) 2_565 2_564
O3 Gd1 Cd1 78.6(3) . 2_564
Gd1 Gd1 Cd1 61.09(5) 1_554 2_564
Gd1 Gd1 Cd1 118.91(5) 1_556 2_564
Cd1 Gd1 Cd1 56.06(7) 2_565 2_564
Cd1 Gd1 Cd1 83.96(8) . 2_564
O1 Gd1 Cd1 84.9(4) . 1_554
O1 Gd1 Cd1 33.7(2) 1_554 1_554
O6 Gd1 Cd1 99.5(4) . 1_554
O6 Gd1 Cd1 148.84(18) 1_556 1_554
O3 Gd1 Cd1 78.6(3) 2_565 1_554
O3 Gd1 Cd1 134.5(3) . 1_554
Gd1 Gd1 Cd1 61.09(5) 1_554 1_554
Gd1 Gd1 Cd1 118.91(5) 1_556 1_554
Cd1 Gd1 Cd1 83.96(8) 2_565 1_554
Cd1 Gd1 Cd1 56.06(7) . 1_554
Cd1 Gd1 Cd1 56.35(7) 2_564 1_554
O1 Cd1 O5 92.9(5) . 1_556
O1 Cd1 O4 176.4(6) . .
O5 Cd1 O4 83.6(6) 1_556 .
O1 Cd1 O2 101.2(5) . 2_466
O5 Cd1 O2 82.5(4) 1_556 2_466
O4 Cd1 O2 77.7(4) . 2_466
O1 Cd1 O2 101.7(5) . 2_465
O5 Cd1 O2 165.3(5) 1_556 2_465
O4 Cd1 O2 81.8(5) . 2_465
O2 Cd1 O2 96.3(4) 2_466 2_465
O1 Cd1 O5 93.4(5) . .
O5 Cd1 O5 96.6(5) 1_556 .
O4 Cd1 O5 87.8(5) . .
O2 Cd1 O5 165.4(5) 2_466 .
O2 Cd1 O5 80.8(4) 2_465 .
O1 Cd1 Gd1 33.2(4) . .
O5 Cd1 Gd1 100.7(4) 1_556 .
O4 Cd1 Gd1 148.3(3) . .
O2 Cd1 Gd1 134.0(3) 2_466 .
O2 Cd1 Gd1 90.7(3) 2_465 .
O5 Cd1 Gd1 60.5(4) . .
O1 Cd1 Gd1 34.0(4) . 1_556
O5 Cd1 Gd1 59.6(4) 1_556 1_556
O4 Cd1 Gd1 142.4(4) . 1_556
O2 Cd1 Gd1 89.4(3) 2_466 1_556
O2 Cd1 Gd1 135.1(3) 2_465 1_556
O5 Cd1 Gd1 102.8(4) . 1_556
Gd1 Cd1 Gd1 56.06(7) . 1_556
O2 Cd2 O3 107.9(4) . 1_554
O2 Cd2 O3 102.4(4) . .
O3 Cd2 O3 101.0(5) 1_554 .
O2 Cd2 O4 78.7(4) . 2_664
O3 Cd2 O4 90.3(5) 1_554 2_664
O3 Cd2 O4 167.6(5) . 2_664
O2 Cd2 O5 126.3(5) . 3_545
O3 Cd2 O5 120.9(5) 1_554 3_545
O3 Cd2 O5 89.9(4) . 3_545
O4 Cd2 O5 79.8(5) 2_664 3_545
O2 Cd2 B2 96.0(5) . 3_545
O3 Cd2 B2 146.5(5) 1_554 3_545
O3 Cd2 B2 96.3(5) . 3_545
O4 Cd2 B2 71.3(5) 2_664 3_545
O5 Cd2 B2 30.3(5) 3_545 3_545
Gd1 O1 Cd1 112.5(5) . 2_565
Gd1 O1 Cd1 112.5(5) . .
Cd1 O1 Cd1 103.9(6) 2_565 .
Gd1 O1 Gd1 103.5(7) . 1_556
Cd1 O1 Gd1 112.4(5) 2_565 1_556
Cd1 O1 Gd1 112.4(5) . 1_556
B1 O2 Cd2 107.9(12) . .
B1 O2 Cd1 117.5(12) . 2_664
Cd2 O2 Cd1 102.8(4) . 2_664
B1 O2 Cd1 122.4(13) . 2_665
Cd2 O2 Cd1 107.8(4) . 2_665
Cd1 O2 Cd1 96.3(4) 2_664 2_665
B2 O3 Cd2 102.4(9) 2_565 1_556
B2 O3 Cd2 118.6(10) 2_565 .
Cd2 O3 Cd2 101.0(5) 1_556 .
B2 O3 Gd1 109.2(10) 2_565 .
Cd2 O3 Gd1 115.6(5) 1_556 .
Cd2 O3 Gd1 109.9(5) . .
B2 O4 Cd1 136.2(10) 4_465 .
B2 O4 Cd2 123.0(10) 4_465 2_466
Cd1 O4 Cd2 99.1(5) . 2_466
B2 O5 Cd1 144.3(11) . 1_554
B2 O5 Cd1 105.6(10) . .
Cd1 O5 Cd1 96.6(5) 1_554 .
B2 O5 Cd2 89.6(10) . 3_455
Cd1 O5 Cd2 98.1(5) 1_554 3_455
Cd1 O5 Cd2 128.7(6) . 3_455
B1 O6 Gd1 127.7(15) . .
B1 O6 Gd1 139.2(15) . 1_554
Gd1 O6 Gd1 93.1(7) . 1_554
O6 B1 O2 117.9(11) . .
O6 B1 O2 117.9(11) . 2_565
O2 B1 O2 124(2) . 2_565
O4 B2 O3 119.6(15) 4_565 2_565
O4 B2 O5 118.5(15) 4_565 .
O3 B2 O5 121.9(15) 2_565 .
O4 B2 Cd2 73.6(10) 4_565 3_455
O3 B2 Cd2 139.2(11) 2_565 3_455
O5 B2 Cd2 60.1(9) . 3_455

loop_
_geom_bond_atom_site_label_1
_geom_bond_atom_site_label_2
_geom_bond_distance
_geom_bond_site_symmetry_2
Gd1 O1 2.186(15) .
Gd1 O1 2.264(17) 1_554
Gd1 O6 2.379(19) .
Gd1 O6 2.43(2) 1_556
Gd1 O3 2.441(14) 2_565
Gd1 O3 2.441(14) .
Gd1 Gd1 3.494(4) 1_554
Gd1 Gd1 3.494(4) 1_556
Gd1 Cd1 3.687(3) 2_565
Gd1 Cd1 3.687(3) .
Gd1 Cd1 3.748(3) 2_564
Gd1 Cd1 3.748(3) 1_554
Cd1 O1 2.247(10) .
Cd1 O5 2.304(13) 1_556
Cd1 O4 2.313(12) .
Cd1 O2 2.340(10) 2_466
Cd1 O2 2.350(11) 2_465
Cd1 O5 2.374(13) .
Cd1 Gd1 3.748(3) 1_556
Cd2 O2 2.223(12) .
Cd2 O3 2.255(13) 1_554
Cd2 O3 2.275(11) .
Cd2 O4 2.372(12) 2_664
Cd2 O5 2.399(15) 3_545
Cd2 B2 2.767(18) 3_545
O1 Cd1 2.247(10) 2_565
O1 Gd1 2.264(17) 1_556
O2 B1 1.376(17) .
O2 Cd1 2.340(10) 2_664
O2 Cd1 2.350(11) 2_665
O3 B2 1.38(2) 2_565
O3 Cd2 2.255(13) 1_556
O4 B2 1.33(2) 4_465
O4 Cd2 2.372(12) 2_466
O5 B2 1.40(2) .
O5 Cd1 2.304(13) 1_554
O5 Cd2 2.399(15) 3_455
O6 B1 1.35(3) .
O6 Gd1 2.43(2) 1_554
B1 O2 1.376(17) 2_565
B2 O4 1.33(2) 4_565
B2 O3 1.38(2) 2_565
B2 Cd2 2.767(18) 3_455
